data_1520239
loop_
_publ_author_name
'Callear, Samantha K.'
'Hursthouse, Michael B.'

_publ_section_title
;
 4-Methylimidazolium hemisuccinate hemisuccinic acid
;
_journal_name_full 'Crystal Structure Report Archive'
_journal_page_first 473
_journal_year 2008
_chemical_formula_sum 'C8 H12 N2 O4'
_chemical_formula_weight 200.20
_chemical_name_systematic
;
Succinic acid & 4-methylimidazole
;
_space_group_IT_number 14
_symmetry_cell_setting monoclinic
_symmetry_space_group_name_Hall '-P 2ybc'
_symmetry_space_group_name_H-M 'P 1 21/c 1'
_atom_sites_solution_hydrogens geom
_atom_sites_solution_primary direct
_atom_sites_solution_secondary difmap
_cell_angle_alpha 90.00
_cell_angle_beta 96.299(3)
_cell_angle_gamma 90.00
_cell_formula_units_Z 4
_cell_length_a 3.9015(2)
_cell_length_b 17.3293(10)
_cell_length_c 13.8628(7)
_cell_measurement_reflns_used 2165
_cell_measurement_temperature 120(2)
_cell_measurement_theta_max 27.48
_cell_measurement_theta_min 2.91
_cell_volume 931.61(9)
_computing_cell_refinement 'DENZO (Otwinowski & Minor, 1997) & COLLECT (Hooft, R.W.W., 1998)'
_computing_data_collection 'COLLECT (Hooft, R.W.W., 1998)'
_computing_data_reduction 'DENZO (Otwinowski & Minor, 1997) & COLLECT (Hooft, R.W.W., 1998)'
_computing_structure_refinement 'SHELXL-97 (Sheldrick, 1997)'
_diffrn_ambient_temperature 120(2)
_diffrn_detector_area_resol_mean 9.091
_diffrn_measured_fraction_theta_full 0.998
_diffrn_measured_fraction_theta_max 0.998
_diffrn_measurement_device_type 'Bruker-Nonius 95mm CCD camera on \k-goniostat'
_diffrn_measurement_method '\f & \w scans'
_diffrn_radiation_monochromator '10cm confocal mirrors'
_diffrn_radiation_source 'Bruker-Nonius FR591 rotating anode'
_diffrn_radiation_type MoK\a
_diffrn_radiation_wavelength 0.71073
_diffrn_reflns_av_R_equivalents 0.0718
_diffrn_reflns_av_sigmaI/netI 0.0599
_diffrn_reflns_limit_h_max 4
_diffrn_reflns_limit_h_min -5
_diffrn_reflns_limit_k_max 22
_diffrn_reflns_limit_k_min -22
_diffrn_reflns_limit_l_max 17
_diffrn_reflns_limit_l_min -17
_diffrn_reflns_number 9780
_diffrn_reflns_theta_full 27.48
_diffrn_reflns_theta_max 27.48
_diffrn_reflns_theta_min 3.18
_exptl_absorpt_coefficient_mu 0.115
_exptl_absorpt_correction_T_max 0.9931
_exptl_absorpt_correction_T_min 0.9886
_exptl_absorpt_correction_type multi-scan
_exptl_absorpt_process_details 'SADABS V2.10 (Sheldrick, G.M., 2003)'
_exptl_crystal_colour colourless
_exptl_crystal_density_diffrn 1.427
_exptl_crystal_density_method 'not measured'
_exptl_crystal_description block
_exptl_crystal_F_000 424
_exptl_crystal_size_max 0.10
_exptl_crystal_size_mid 0.07
_exptl_crystal_size_min 0.06
_refine_diff_density_max 0.215
_refine_diff_density_min -0.264
_refine_diff_density_rms 0.057
_refine_ls_extinction_method none
_refine_ls_goodness_of_fit_ref 1.022
_refine_ls_hydrogen_treatment constr
_refine_ls_matrix_type full
_refine_ls_number_parameters 132
_refine_ls_number_reflns 2117
_refine_ls_number_restraints 0
_refine_ls_restrained_S_all 1.022
_refine_ls_R_factor_all 0.0744
_refine_ls_R_factor_gt 0.0490
_refine_ls_shift/su_max 0.000
_refine_ls_shift/su_mean 0.000
_refine_ls_structure_factor_coef Fsqd
_refine_ls_weighting_details 'calc w=1/[\s^2^(Fo^2^)+(0.0425P)^2^+0.4542P] where P=(Fo^2^+2Fc^2^)/3'
_refine_ls_weighting_scheme calc
_refine_ls_wR_factor_gt 0.1057
_refine_ls_wR_factor_ref 0.1169
_reflns_number_gt 1562
_reflns_number_total 2117
_reflns_threshold_expression >2sigma(I)
_cod_data_source_file eCrystal-473.cif
_cod_data_source_block 06skc0051p21c
_cod_depositor_comments
;
Citation :
Callear, Samantha K. and Hursthouse, Michael B. (2008) 
University of Southampton, Crystal Structure Report Archive. 
(doi:10.5258/ecrystals/473)

More at:
http://ecrystals.chem.soton.ac.uk/473/
;
_cod_original_sg_symbol_H-M P21/c
_cod_database_code 1520239

loop_
_symmetry_equiv_pos_as_xyz
'x, y, z'
'-x, y+1/2, -z+1/2'
'-x, -y, -z'
'x, -y-1/2, z-1/2'

loop_
_atom_site_label
_atom_site_type_symbol
_atom_site_fract_x
_atom_site_fract_y
_atom_site_fract_z
_atom_site_U_iso_or_equiv
_atom_site_adp_type
_atom_site_occupancy
_atom_site_symmetry_multiplicity
_atom_site_calc_flag
_atom_site_refinement_flags
_atom_site_disorder_assembly
_atom_site_disorder_group
C1 C 0.2363(5) -0.03345(11) 0.88098(12) 0.0200(4) Uani 1 1 d . . .
C2 C 0.4277(5) 0.02003(11) 0.95350(12) 0.0210(4) Uani 1 1 d . . .
H2A H 0.2697 0.0616 0.9696 0.025 Uiso 1 1 calc R . .
H2B H 0.6198 0.0443 0.9235 0.025 Uiso 1 1 calc R . .
O1A O 0.1840(4) -0.10088(8) 0.89667(10) 0.0320(4) Uani 1 1 d . . .
O1B O 0.1261(4) 0.00217(8) 0.79940(9) 0.0280(3) Uani 1 1 d . . .
H1 H 0.0259 -0.0296 0.7602 0.058(8) Uiso 1 1 calc R . .
C22 C 0.3031(5) 0.25873(11) 0.67050(13) 0.0239(4) Uani 1 1 d . . .
H22 H 0.1675 0.2901 0.6248 0.029 Uiso 1 1 calc R . .
C24 C 0.6037(5) 0.21833(11) 0.80502(13) 0.0206(4) Uani 1 1 d . . .
C25 C 0.6007(5) 0.16166(11) 0.73784(13) 0.0227(4) Uani 1 1 d . . .
H25 H 0.7090 0.1127 0.7466 0.027 Uiso 1 1 calc R . .
C26 C 0.7673(5) 0.22233(12) 0.90688(13) 0.0257(4) Uani 1 1 d . . .
H26A H 0.5878 0.2233 0.9511 0.039 Uiso 1 1 calc R . .
H26B H 0.9072 0.2693 0.9158 0.039 Uiso 1 1 calc R . .
H26C H 0.9147 0.1770 0.9210 0.039 Uiso 1 1 calc R . .
N21 N 0.4121(4) 0.18790(9) 0.65438(11) 0.0230(4) Uani 1 1 d . . .
H21 H 0.3709 0.1620 0.5997 0.042(7) Uiso 1 1 calc R . .
N23 N 0.4144(4) 0.27849(9) 0.76064(11) 0.0213(4) Uani 1 1 d . . .
H23 H 0.3744 0.3229 0.7880 0.047(7) Uiso 1 1 calc R . .
C31 C 0.1884(5) 0.42356(10) 0.91659(12) 0.0183(4) Uani 1 1 d . . .
C32 C 0.0245(5) 0.49764(10) 0.94629(12) 0.0188(4) Uani 1 1 d . . .
H32B H -0.2033 0.5033 0.9078 0.023 Uiso 1 1 calc R . .
H32A H 0.1698 0.5415 0.9299 0.023 Uiso 1 1 calc R . .
O31B O 0.3141(3) 0.37607(7) 0.97756(9) 0.0249(3) Uani 1 1 d . . .
O31A O 0.1961(3) 0.41353(8) 0.82538(9) 0.0256(3) Uani 1 1 d . . .

loop_
_atom_site_aniso_label
_atom_site_aniso_U_11
_atom_site_aniso_U_22
_atom_site_aniso_U_33
_atom_site_aniso_U_23
_atom_site_aniso_U_13
_atom_site_aniso_U_12
C1 0.0200(9) 0.0219(10) 0.0180(9) 0.0001(7) 0.0017(7) 0.0018(8)
C2 0.0221(9) 0.0216(10) 0.0188(9) -0.0014(7) 0.0008(7) -0.0006(7)
O1A 0.0453(9) 0.0237(8) 0.0245(7) 0.0015(6) -0.0073(6) -0.0094(7)
O1B 0.0402(8) 0.0231(7) 0.0185(7) 0.0008(6) -0.0066(6) -0.0041(6)
C22 0.0291(10) 0.0230(10) 0.0195(9) -0.0005(8) 0.0026(7) 0.0008(8)
C24 0.0215(9) 0.0193(10) 0.0210(9) 0.0020(7) 0.0026(7) -0.0007(8)
C25 0.0270(10) 0.0187(10) 0.0222(9) 0.0012(7) 0.0026(7) 0.0037(8)
C26 0.0274(10) 0.0256(11) 0.0232(10) -0.0007(8) -0.0012(8) -0.0002(8)
N21 0.0297(9) 0.0211(8) 0.0179(8) -0.0029(7) 0.0017(6) 0.0010(7)
N23 0.0271(8) 0.0179(8) 0.0192(8) -0.0018(6) 0.0033(6) 0.0019(7)
C31 0.0197(9) 0.0177(9) 0.0170(9) -0.0011(7) -0.0003(7) -0.0031(7)
C32 0.0217(9) 0.0178(9) 0.0167(9) 0.0005(7) 0.0012(7) 0.0016(7)
O31B 0.0334(8) 0.0216(7) 0.0187(7) 0.0022(5) -0.0010(5) 0.0048(6)
O31A 0.0372(8) 0.0248(7) 0.0140(6) -0.0020(5) -0.0010(5) 0.0100(6)

loop_
_atom_type_symbol
_atom_type_description
_atom_type_scat_dispersion_real
_atom_type_scat_dispersion_imag
_atom_type_scat_source
C C 0.0033 0.0016 'International Tables Vol C Tables 4.2.6.8 and 6.1.1.4'
H H 0.0000 0.0000 'International Tables Vol C Tables 4.2.6.8 and 6.1.1.4'
N N 0.0061 0.0033 'International Tables Vol C Tables 4.2.6.8 and 6.1.1.4'
O O 0.0106 0.0060 'International Tables Vol C Tables 4.2.6.8 and 6.1.1.4'

loop_
_geom_angle_atom_site_label_1
_geom_angle_atom_site_label_2
_geom_angle_atom_site_label_3
_geom_angle
_geom_angle_site_symmetry_1
_geom_angle_site_symmetry_3
O1A C1 O1B 124.11(17) . .
O1A C1 C2 123.78(16) . .
O1B C1 C2 112.10(16) . .
C1 C2 C2 113.39(19) . 3_657
C1 C2 H2A 108.9 . .
C2 C2 H2A 108.9 3_657 .
C1 C2 H2B 108.9 . .
C2 C2 H2B 108.9 3_657 .
H2A C2 H2B 107.7 . .
C1 O1B H1 109.5 . .
N23 C22 N21 108.73(17) . .
N23 C22 H22 125.6 . .
N21 C22 H22 125.6 . .
C25 C24 N23 106.10(16) . .
C25 C24 C26 131.18(18) . .
N23 C24 C26 122.72(16) . .
C24 C25 N21 107.57(16) . .
C24 C25 H25 126.2 . .
N21 C25 H25 126.2 . .
C24 C26 H26A 109.5 . .
C24 C26 H26B 109.5 . .
H26A C26 H26B 109.5 . .
C24 C26 H26C 109.5 . .
H26A C26 H26C 109.5 . .
H26B C26 H26C 109.5 . .
C22 N21 C25 108.38(15) . .
C22 N21 H21 125.8 . .
C25 N21 H21 125.8 . .
C22 N23 C24 109.23(16) . .
C22 N23 H23 125.4 . .
C24 N23 H23 125.4 . .
O31B C31 O31A 122.16(16) . .
O31B C31 C32 121.67(15) . .
O31A C31 C32 116.16(15) . .
C31 C32 C32 114.44(19) . 3_567
C31 C32 H32B 108.6 . .
C32 C32 H32B 108.6 3_567 .
C31 C32 H32A 108.6 . .
C32 C32 H32A 108.6 3_567 .
H32B C32 H32A 107.6 . .

loop_
_geom_bond_atom_site_label_1
_geom_bond_atom_site_label_2
_geom_bond_distance
_geom_bond_site_symmetry_2
C1 O1A 1.210(2) .
C1 O1B 1.318(2) .
C1 C2 1.504(3) .
C2 C2 1.517(3) 3_657
C2 H2A 0.9900 .
C2 H2B 0.9900 .
O1B H1 0.8400 .
C22 N23 1.322(2) .
C22 N21 1.326(2) .
C22 H22 0.9500 .
C24 C25 1.353(3) .
C24 N23 1.382(2) .
C24 C26 1.486(3) .
C25 N21 1.379(2) .
C25 H25 0.9500 .
C26 H26A 0.9800 .
C26 H26B 0.9800 .
C26 H26C 0.9800 .
N21 H21 0.8800 .
N23 H23 0.8800 .
C31 O31B 1.241(2) .
C31 O31A 1.280(2) .
C31 C32 1.511(2) .
C32 C32 1.524(3) 3_567
C32 H32B 0.9900 .
C32 H32A 0.9900 .

loop_
_geom_hbond_atom_site_label_D
_geom_hbond_atom_site_label_H
_geom_hbond_atom_site_label_A
_geom_hbond_distance_DH
_geom_hbond_distance_HA
_geom_hbond_distance_DA
_geom_hbond_angle_DHA
_geom_hbond_site_symmetry_A
N23 H23 O31A 0.88 1.82 2.679(2) 166.3 .
O1B H1 O31A 0.84 1.70 2.5406(18) 174.3 2_546
N21 H21 O31B 0.88 1.81 2.679(2) 169.9 4_565
